data_4114513
loop_
_publ_author_name
'Liliya A. Yatsunyk'
'Michael D. Carducci'
'F. Ann Walker'

_publ_contact_author_address
;
     University of Arizona
     Department of Chemistry
     1306 E. University
     Tucson, AZ 85721-0041
     USA
;
_publ_contact_author_email liliya@u.arizona.edu
_publ_contact_author_fax 520-621-8407
_publ_contact_author_name 'Liliya Yatsunyk, Dr. Ann Walker'
_publ_contact_author_phone 520-621-9697
_publ_section_title
;
 Low-Spin Ferriheme Models of the Cytochromes: Correlation of Molecular
 Structure with EPR Spectral Type
;
_journal_name_full 'Journal of the American Chemical Society'
_journal_page_first 15986
_journal_page_last 16005
_journal_paper_doi 10.1021/ja036398r
_journal_volume 125
_journal_year 2003
_chemical_formula_analytical 'Fe N8 C60 H56'
_chemical_formula_iupac '[Fe N8 C60 H56]Cl *3(C H2 Cl2)'
_chemical_formula_moiety 'Fe N8 C60 H56 +, Cl -, C3 H6 Cl6'
_chemical_formula_structural
;
[Fe (N4 C52 H44) (C4 H6 N2)2 3(C H2 Cl2) Cl- 
;
_chemical_formula_sum 'C63 H62 Cl7 Fe N8'
_chemical_formula_weight 1235.21
_chemical_name_common '[FeOMTPP(2-MeHIm)2]Cl'
_chemical_name_systematic
; 
bis{2-methylimidazole}octamethyltetraphenylporphyrinato Iron(III)
 chloride 
;
_space_group_IT_number 2
_symmetry_cell_setting triclinic
_symmetry_Int_Tables_number 2
_symmetry_space_group_name_Hall '-P 1'
_symmetry_space_group_name_H-M 'P -1'
_atom_sites_solution_hydrogens geom
_atom_sites_solution_primary direct
_atom_sites_solution_secondary difmap
_audit_creation_method SHELXL-97
_cell_angle_alpha 66.513(14)
_cell_angle_beta 71.841(13)
_cell_angle_gamma 88.719(12)
_cell_formula_units_Z 2
_cell_length_a 13.800(6)
_cell_length_b 15.151(7)
_cell_length_c 16.566(8)
_cell_measurement_reflns_used 572
_cell_measurement_temperature 170(2)
_cell_measurement_theta_max 20.80
_cell_measurement_theta_min 1.42
_cell_volume 2998(2)
_computing_cell_refinement 'Bruker SMART'
_computing_data_collection 'Bruker SMART'
_computing_data_reduction 'Bruker SHELXTL'
_computing_molecular_graphics 'Bruker SHELXTL'
_computing_publication_material 'Bruker SHELXTL'
_computing_structure_refinement 'SHELXL-97 (Sheldrick, 1997)'
_computing_structure_solution 'SHELXS-97 (Sheldrick, 1990)'
_diffrn_ambient_temperature 170(2)
_diffrn_measured_fraction_theta_full 0.998
_diffrn_measured_fraction_theta_max 0.998
_diffrn_measurement_device_type 'CCD area detector'
_diffrn_measurement_method 'phi and omega scans'
_diffrn_radiation_monochromator graphite
_diffrn_radiation_source 'fine-focus sealed tube'
_diffrn_radiation_type MoK\a
_diffrn_radiation_wavelength 0.71073
_diffrn_reflns_av_R_equivalents 0.1192
_diffrn_reflns_av_sigmaI/netI 0.1412
_diffrn_reflns_limit_h_max 13
_diffrn_reflns_limit_h_min -13
_diffrn_reflns_limit_k_max 15
_diffrn_reflns_limit_k_min -15
_diffrn_reflns_limit_l_max 16
_diffrn_reflns_limit_l_min -16
_diffrn_reflns_number 17070
_diffrn_reflns_theta_full 20.80
_diffrn_reflns_theta_max 20.80
_diffrn_reflns_theta_min 1.42
_diffrn_standards_decay_% 0.01
_diffrn_standards_interval_count 1818
_diffrn_standards_number 9
_exptl_absorpt_coefficient_mu 0.611
_exptl_absorpt_correction_T_max 0.9528
_exptl_absorpt_correction_T_min 0.8897
_exptl_absorpt_correction_type none
_exptl_crystal_colour 'dark blue'
_exptl_crystal_density_diffrn 1.368
_exptl_crystal_description parallelepiped
_exptl_crystal_F_000 1282
_exptl_crystal_size_max 0.20
_exptl_crystal_size_mid 0.08
_exptl_crystal_size_min 0.08
_refine_diff_density_max 0.749
_refine_diff_density_min -0.664
_refine_diff_density_rms 0.075
_refine_ls_extinction_method none
_refine_ls_goodness_of_fit_ref 1.024
_refine_ls_hydrogen_treatment mixed
_refine_ls_matrix_type full
_refine_ls_number_parameters 721
_refine_ls_number_reflns 6254
_refine_ls_number_restraints 234
_refine_ls_restrained_S_all 1.008
_refine_ls_R_factor_all 0.1555
_refine_ls_R_factor_gt 0.0806
_refine_ls_shift/su_max 0.001
_refine_ls_shift/su_mean 0.000
_refine_ls_structure_factor_coef Fsqd
_refine_ls_weighting_details 'calc w=1/[\s^2^(Fo^2^)+(0.0760P)^2^+6.1109P] where P=(Fo^2^+2Fc^2^)/3'
_refine_ls_weighting_scheme calc
_refine_ls_wR_factor_gt 0.1621
_refine_ls_wR_factor_ref 0.1897
_reflns_number_gt 3563
_reflns_number_total 6254
_reflns_threshold_expression >2sigma(I)
_cod_data_source_file ja036398rsi20030606_112336.cif
_cod_data_source_block ly13bs
_cod_original_sg_symbol_Hall P-1
_cod_database_code 4114513

loop_
_symmetry_equiv_pos_as_xyz
'x, y, z'
'-x, -y, -z'

loop_
_atom_site_label
_atom_site_type_symbol
_atom_site_fract_x
_atom_site_fract_y
_atom_site_fract_z
_atom_site_U_iso_or_equiv
_atom_site_adp_type
_atom_site_occupancy
_atom_site_symmetry_multiplicity
_atom_site_calc_flag
_atom_site_refinement_flags
Fe1 Fe 0.74142(9) 0.79012(9) 0.71296(9) 0.0210(4) Uani 1 1 d U
N1 N 0.7538(5) 0.8790(5) 0.5835(5) 0.0211(16) Uani 1 1 d U
N2 N 0.7025(5) 0.8952(5) 0.7542(5) 0.0206(16) Uani 1 1 d U
N3 N 0.7127(5) 0.6956(5) 0.8438(5) 0.0202(16) Uani 1 1 d U
N4 N 0.8000(5) 0.6904(5) 0.6687(5) 0.0224(17) Uani 1 1 d U
N5 N 0.6000(5) 0.7475(5) 0.7221(5) 0.0248(17) Uani 1 1 d U
N6 N 0.4363(6) 0.7298(5) 0.7388(5) 0.0336(19) Uani 1 1 d U
H6A H 0.3702 0.7353 0.7554 0.040 Uiso 1 1 calc R
N7 N 0.8857(5) 0.8332(5) 0.6957(5) 0.0228(16) Uani 1 1 d U
N8 N 1.0413(6) 0.8485(6) 0.7015(5) 0.0322(19) Uani 1 1 d U
H8A H 1.0957 0.8353 0.7194 0.039 Uiso 1 1 calc R
Cl1 Cl 1.20376(19) 0.74913(19) 0.79557(17) 0.0453(8) Uani 1 1 d .
Cl2 Cl 1.0771(4) 0.4191(4) 0.9281(4) 0.161(2) Uani 1 1 d U
Cl3 Cl 1.2568(3) 0.4814(3) 0.7671(3) 0.1001(13) Uani 1 1 d U
Cl4 Cl 0.5063(8) 0.4697(7) 0.6026(7) 0.316(5) Uani 1 1 d U
Cl5 Cl 0.7124(5) 0.4517(5) 0.6032(4) 0.198(3) Uani 1 1 d U
Cl6 Cl 0.9741(3) 0.8725(3) 0.9423(3) 0.1292(17) Uani 1 1 d U
Cl7 Cl 1.1528(3) 0.9942(2) 0.9064(3) 0.1035(14) Uani 1 1 d U
C1 C 0.7699(6) 0.8511(6) 0.5099(5) 0.0190(19) Uani 1 1 d U
C2 C 0.7232(6) 0.9150(6) 0.4437(6) 0.024(2) Uani 1 1 d U
C3 C 0.6856(6) 0.9839(6) 0.4746(6) 0.024(2) Uani 1 1 d U
C4 C 0.7090(6) 0.9644(6) 0.5592(6) 0.020(2) Uani 1 1 d U
C5 C 0.6992(6) 1.0247(6) 0.6070(6) 0.023(2) Uani 1 1 d U
C6 C 0.7116(6) 0.9929(6) 0.6952(6) 0.023(2) Uani 1 1 d U
C7 C 0.7258(6) 1.0517(6) 0.7409(6) 0.024(2) Uani 1 1 d U
C8 C 0.7209(6) 0.9909(6) 0.8285(6) 0.025(2) Uani 1 1 d U
C9 C 0.6998(6) 0.8934(6) 0.8376(6) 0.023(2) Uani 1 1 d U
C10 C 0.6726(6) 0.8071(6) 0.9213(6) 0.022(2) Uani 1 1 d U
C11 C 0.6665(6) 0.7141(6) 0.9212(6) 0.021(2) Uani 1 1 d U
C12 C 0.6209(6) 0.6232(6) 1.0010(6) 0.024(2) Uani 1 1 d U
C13 C 0.6453(6) 0.5516(6) 0.9718(6) 0.024(2) Uani 1 1 d U
C14 C 0.7071(6) 0.5960(6) 0.8731(6) 0.022(2) Uani 1 1 d U
C15 C 0.7651(7) 0.5513(6) 0.8181(6) 0.025(2) Uani 1 1 d U
C16 C 0.8210(7) 0.6011(6) 0.7237(6) 0.023(2) Uani 1 1 d U
C17 C 0.9022(7) 0.5697(6) 0.6659(6) 0.029(2) Uani 1 1 d U
C18 C 0.9246(7) 0.6354(7) 0.5755(6) 0.029(2) Uani 1 1 d U
C19 C 0.8555(6) 0.7089(6) 0.5770(6) 0.023(2) Uani 1 1 d U
C20 C 0.8318(6) 0.7772(6) 0.5017(6) 0.023(2) Uani 1 1 d U
C21 C 0.7088(7) 0.9008(7) 0.3632(6) 0.043(3) Uani 1 1 d U
H21A H 0.6755 0.9544 0.3299 0.064 Uiso 1 1 calc R
H21B H 0.6658 0.8394 0.3865 0.064 Uiso 1 1 calc R
H21C H 0.7759 0.8992 0.3205 0.064 Uiso 1 1 calc R
C31 C 0.6244(7) 1.0624(7) 0.4292(6) 0.038(3) Uani 1 1 d U
H31A H 0.5853 1.0378 0.4008 0.057 Uiso 1 1 calc R
H31B H 0.6717 1.1195 0.3810 0.057 Uiso 1 1 calc R
H31C H 0.5771 1.0804 0.4766 0.057 Uiso 1 1 calc R
C51 C 0.6807(7) 1.1273(6) 0.5594(6) 0.031(2) Uani 1 1 d U
C52 C 0.7566(8) 1.1927(7) 0.4817(6) 0.040(3) Uani 1 1 d U
H52A H 0.8205 1.1720 0.4576 0.048 Uiso 1 1 calc R
C53 C 0.7392(9) 1.2887(7) 0.4389(7) 0.059(3) Uani 1 1 d U
H53A H 0.7911 1.3336 0.3858 0.071 Uiso 1 1 calc R
C54 C 0.6467(10) 1.3177(8) 0.4740(8) 0.058(3) Uani 1 1 d U
H54A H 0.6346 1.3830 0.4447 0.070 Uiso 1 1 calc R
C55 C 0.5711(9) 1.2535(8) 0.5509(8) 0.060(3) Uani 1 1 d U
H55A H 0.5070 1.2743 0.5741 0.072 Uiso 1 1 calc R
C56 C 0.5885(8) 1.1583(7) 0.5948(7) 0.042(3) Uani 1 1 d U
H56A H 0.5371 1.1143 0.6492 0.050 Uiso 1 1 calc R
C71 C 0.7519(7) 1.1598(6) 0.6998(6) 0.040(3) Uani 1 1 d U
H71A H 0.7876 1.1767 0.7353 0.060 Uiso 1 1 calc R
H71B H 0.6887 1.1909 0.7025 0.060 Uiso 1 1 calc R
H71C H 0.7965 1.1822 0.6347 0.060 Uiso 1 1 calc R
C81 C 0.7403(7) 1.0223(7) 0.8987(6) 0.039(3) Uani 1 1 d U
H81A H 0.7833 1.0849 0.8659 0.059 Uiso 1 1 calc R
H81B H 0.7755 0.9738 0.9356 0.059 Uiso 1 1 calc R
H81C H 0.6747 1.0285 0.9402 0.059 Uiso 1 1 calc R
C101 C 0.6449(7) 0.8156(6) 1.0124(6) 0.027(2) Uani 1 1 d U
C102 C 0.5584(7) 0.8596(6) 1.0415(6) 0.034(2) Uani 1 1 d U
H10A H 0.5159 0.8829 1.0038 0.041 Uiso 1 1 calc R
C103 C 0.5343(8) 0.8694(7) 1.1256(7) 0.045(3) Uani 1 1 d U
H10B H 0.4752 0.8985 1.1458 0.055 Uiso 1 1 calc R
C104 C 0.5973(9) 0.8362(8) 1.1790(7) 0.055(3) Uani 1 1 d U
H10C H 0.5819 0.8439 1.2357 0.066 Uiso 1 1 calc R
C105 C 0.6819(8) 0.7923(7) 1.1519(7) 0.046(3) Uani 1 1 d U
H10D H 0.7238 0.7689 1.1902 0.055 Uiso 1 1 calc R
C106 C 0.7062(7) 0.7821(6) 1.0683(6) 0.034(2) Uani 1 1 d U
H10E H 0.7650 0.7521 1.0494 0.041 Uiso 1 1 calc R
C121 C 0.5524(7) 0.6088(7) 1.0971(6) 0.038(3) Uani 1 1 d U
H12A H 0.5116 0.5452 1.1279 0.057 Uiso 1 1 calc R
H12B H 0.5065 0.6596 1.0922 0.057 Uiso 1 1 calc R
H12C H 0.5947 0.6123 1.1338 0.057 Uiso 1 1 calc R
C131 C 0.6076(7) 0.4450(6) 1.0323(6) 0.033(2) Uani 1 1 d U
H13A H 0.5413 0.4386 1.0798 0.050 Uiso 1 1 calc R
H13B H 0.6576 0.4146 1.0627 0.050 Uiso 1 1 calc R
H13C H 0.5996 0.4130 0.9933 0.050 Uiso 1 1 calc R
C151 C 0.7706(7) 0.4449(6) 0.8623(6) 0.028(2) Uani 1 1 d U
C152 C 0.8215(7) 0.4049(7) 0.9267(6) 0.038(2) Uani 1 1 d U
H15A H 0.8539 0.4459 0.9441 0.045 Uiso 1 1 calc R
C153 C 0.8255(9) 0.3068(7) 0.9653(7) 0.056(3) Uani 1 1 d U
H15B H 0.8607 0.2807 1.0092 0.067 Uiso 1 1 calc R
C154 C 0.7791(10) 0.2454(8) 0.9415(8) 0.065(3) Uani 1 1 d U
H15C H 0.7820 0.1776 0.9685 0.078 Uiso 1 1 calc R
C155 C 0.7286(9) 0.2845(7) 0.8779(7) 0.052(3) Uani 1 1 d U
H15D H 0.6953 0.2431 0.8616 0.063 Uiso 1 1 calc R
C156 C 0.7257(7) 0.3845(7) 0.8372(6) 0.038(3) Uani 1 1 d U
H15E H 0.6924 0.4108 0.7918 0.046 Uiso 1 1 calc R
C171 C 0.9597(8) 0.4833(7) 0.6963(7) 0.048(3) Uani 1 1 d U
H17A H 1.0274 0.4947 0.6489 0.071 Uiso 1 1 calc R
H17B H 0.9210 0.4254 0.7040 0.071 Uiso 1 1 calc R
H17C H 0.9682 0.4736 0.7557 0.071 Uiso 1 1 calc R
C181 C 1.0107(7) 0.6360(7) 0.4930(6) 0.037(3) Uani 1 1 d U
H18A H 1.0650 0.6014 0.5141 0.056 Uiso 1 1 calc R
H18B H 1.0384 0.7031 0.4494 0.056 Uiso 1 1 calc R
H18C H 0.9847 0.6040 0.4615 0.056 Uiso 1 1 calc R
C201 C 0.8696(7) 0.7699(6) 0.4103(6) 0.027(2) Uani 1 1 d U
C202 C 0.8269(8) 0.6948(7) 0.4004(7) 0.042(3) Uani 1 1 d U
H20A H 0.7756 0.6479 0.4523 0.050 Uiso 1 1 calc R
C203 C 0.8583(10) 0.6869(9) 0.3149(8) 0.062(3) Uani 1 1 d U
H20C H 0.8275 0.6358 0.3084 0.074 Uiso 1 1 calc R
C204 C 0.9341(11) 0.7538(10) 0.2405(8) 0.067(4) Uani 1 1 d U
H20D H 0.9566 0.7476 0.1829 0.080 Uiso 1 1 calc R
C205 C 0.9781(9) 0.8299(9) 0.2481(7) 0.059(3) Uani 1 1 d U
H20E H 1.0301 0.8759 0.1959 0.071 Uiso 1 1 calc R
C206 C 0.9456(8) 0.8389(7) 0.3334(6) 0.042(3) Uani 1 1 d U
H20F H 0.9750 0.8913 0.3391 0.050 Uiso 1 1 calc R
C301 C 0.9503(7) 0.7923(6) 0.7418(6) 0.024(2) Uani 1 1 d U
C302 C 1.0346(7) 0.9291(7) 0.6285(7) 0.035(2) Uani 1 1 d U
H30A H 1.0865 0.9819 0.5876 0.043 Uiso 1 1 calc R
C303 C 0.9407(7) 0.9187(6) 0.6263(6) 0.026(2) Uani 1 1 d U
H30B H 0.9144 0.9647 0.5821 0.031 Uiso 1 1 calc R
C304 C 0.9347(8) 0.7031(8) 0.8269(7) 0.062(3) Uani 1 1 d U
H30C H 0.9181 0.6473 0.8158 0.093 Uiso 1 1 calc R
H30D H 0.8781 0.7071 0.8781 0.093 Uiso 1 1 calc R
H30E H 0.9977 0.6954 0.8433 0.093 Uiso 1 1 calc R
C401 C 0.5074(7) 0.7725(6) 0.7561(6) 0.027(2) Uani 1 1 d U
C402 C 0.4838(8) 0.6766(7) 0.6914(7) 0.042(3) Uani 1 1 d U
H40A H 0.4524 0.6397 0.6694 0.050 Uiso 1 1 calc R
C403 C 0.5833(7) 0.6864(7) 0.6819(6) 0.037(2) Uani 1 1 d U
H40B H 0.6349 0.6563 0.6523 0.044 Uiso 1 1 calc R
C404 C 0.4757(7) 0.8337(7) 0.8097(7) 0.045(3) Uani 1 1 d U
H40C H 0.4970 0.8077 0.8651 0.068 Uiso 1 1 calc R
H40D H 0.4009 0.8332 0.8288 0.068 Uiso 1 1 calc R
H40E H 0.5084 0.9003 0.7703 0.068 Uiso 1 1 calc R
C500 C 1.1864(11) 0.4933(10) 0.8709(10) 0.103(4) Uani 1 1 d U
H50A H 1.2291 0.4791 0.9118 0.124 Uiso 1 1 calc R
H50B H 1.1708 0.5610 0.8553 0.124 Uiso 1 1 calc R
C600 C 0.5796(15) 0.4047(18) 0.6654(14) 0.192(9) Uani 1 1 d U
H60A H 0.5696 0.3358 0.6764 0.230 Uiso 1 1 calc R
H60B H 0.5586 0.4084 0.7267 0.230 Uiso 1 1 calc R
C700 C 1.0932(9) 0.9294(8) 0.8672(8) 0.073(3) Uani 1 1 d U
H70A H 1.0866 0.9738 0.8068 0.087 Uiso 1 1 calc R
H70B H 1.1372 0.8801 0.8560 0.087 Uiso 1 1 calc R

loop_
_atom_site_aniso_label
_atom_site_aniso_U_11
_atom_site_aniso_U_22
_atom_site_aniso_U_33
_atom_site_aniso_U_23
_atom_site_aniso_U_13
_atom_site_aniso_U_12
Fe1 0.0206(8) 0.0197(8) 0.0228(8) -0.0074(6) -0.0095(6) 0.0068(6)
N1 0.022(4) 0.020(4) 0.020(4) -0.005(3) -0.010(3) 0.009(3)
N2 0.023(4) 0.018(4) 0.018(4) -0.006(3) -0.005(3) 0.004(3)
N3 0.022(4) 0.021(4) 0.020(3) -0.009(3) -0.011(3) 0.003(3)
N4 0.027(4) 0.018(4) 0.020(4) -0.005(3) -0.007(3) 0.006(3)
N5 0.024(4) 0.016(4) 0.027(5) -0.002(3) -0.008(3) 0.003(3)
N6 0.027(4) 0.038(5) 0.033(5) -0.007(4) -0.015(4) 0.002(4)
N7 0.020(4) 0.018(4) 0.027(4) -0.005(3) -0.009(3) 0.008(3)
N8 0.021(4) 0.052(5) 0.035(5) -0.023(4) -0.018(4) 0.014(4)
Cl1 0.0324(16) 0.0648(19) 0.0424(17) -0.0224(15) -0.0177(13) 0.0171(14)
Cl2 0.092(3) 0.147(4) 0.180(5) -0.014(4) -0.029(3) 0.000(3)
Cl3 0.139(4) 0.073(3) 0.096(3) -0.024(2) -0.063(3) 0.014(2)
Cl4 0.413(11) 0.368(11) 0.392(12) -0.295(11) -0.262(10) 0.306(10)
Cl5 0.239(6) 0.206(6) 0.109(4) -0.046(4) -0.023(4) -0.073(5)
Cl6 0.090(3) 0.105(3) 0.155(4) -0.052(3) 0.006(3) 0.013(2)
Cl7 0.175(4) 0.068(3) 0.100(3) -0.033(2) -0.091(3) 0.026(2)
C1 0.013(5) 0.023(5) 0.013(4) -0.002(4) 0.000(4) -0.005(4)
C2 0.025(6) 0.021(5) 0.023(5) -0.004(4) -0.011(4) -0.002(4)
C3 0.023(6) 0.019(5) 0.025(5) -0.001(4) -0.012(4) -0.001(4)
C4 0.018(5) 0.015(5) 0.015(5) 0.001(4) 0.000(4) 0.000(4)
C5 0.019(5) 0.023(5) 0.023(5) -0.007(4) -0.007(4) 0.009(4)
C6 0.022(5) 0.020(4) 0.024(5) -0.007(4) -0.006(4) 0.006(4)
C7 0.024(6) 0.019(4) 0.030(5) -0.011(4) -0.010(5) 0.012(4)
C8 0.021(6) 0.026(4) 0.029(5) -0.012(4) -0.007(5) 0.004(4)
C9 0.021(5) 0.025(4) 0.028(4) -0.016(4) -0.008(5) 0.012(4)
C10 0.023(5) 0.028(4) 0.027(5) -0.016(4) -0.020(4) 0.014(4)
C11 0.024(6) 0.024(4) 0.020(4) -0.011(4) -0.013(4) 0.008(4)
C12 0.012(5) 0.028(4) 0.028(5) -0.008(4) -0.005(4) 0.009(4)
C13 0.024(6) 0.020(4) 0.025(5) -0.005(4) -0.013(4) 0.008(4)
C14 0.024(6) 0.013(4) 0.024(4) -0.003(3) -0.010(4) 0.000(4)
C15 0.026(6) 0.025(4) 0.027(5) -0.010(4) -0.015(4) 0.014(4)
C16 0.039(6) 0.017(5) 0.022(4) -0.012(4) -0.017(4) 0.012(4)
C17 0.034(6) 0.024(5) 0.033(5) -0.015(4) -0.014(4) 0.012(4)
C18 0.024(6) 0.036(6) 0.031(5) -0.018(4) -0.010(4) 0.012(4)
C19 0.024(6) 0.029(5) 0.017(4) -0.008(4) -0.009(4) 0.008(4)
C20 0.025(6) 0.026(5) 0.023(4) -0.011(4) -0.013(4) 0.004(4)
C21 0.046(7) 0.053(7) 0.043(6) -0.023(6) -0.029(6) 0.018(6)
C31 0.037(6) 0.043(6) 0.035(6) -0.010(5) -0.020(5) 0.014(5)
C51 0.048(6) 0.021(5) 0.024(5) -0.008(4) -0.015(4) 0.013(4)
C52 0.051(7) 0.029(5) 0.028(6) -0.007(4) -0.004(5) 0.015(5)
C53 0.093(8) 0.026(6) 0.042(7) -0.003(5) -0.016(6) 0.011(6)
C54 0.093(8) 0.029(6) 0.057(7) -0.011(5) -0.043(6) 0.037(5)
C55 0.083(8) 0.050(7) 0.050(8) -0.021(6) -0.027(6) 0.046(6)
C56 0.044(6) 0.036(5) 0.033(6) -0.009(5) -0.004(5) 0.019(5)
C71 0.048(7) 0.032(5) 0.042(6) -0.018(5) -0.014(5) 0.005(5)
C81 0.053(7) 0.030(6) 0.040(6) -0.012(5) -0.024(5) 0.007(5)
C101 0.039(6) 0.022(5) 0.025(5) -0.015(4) -0.012(4) 0.010(5)
C102 0.043(6) 0.036(6) 0.031(6) -0.019(5) -0.015(5) 0.015(5)
C103 0.052(7) 0.046(7) 0.033(6) -0.023(6) 0.001(5) 0.013(6)
C104 0.085(9) 0.063(8) 0.029(7) -0.033(6) -0.017(6) 0.024(7)
C105 0.061(7) 0.049(7) 0.034(6) -0.018(6) -0.023(6) 0.010(6)
C106 0.040(6) 0.035(6) 0.030(6) -0.014(5) -0.014(5) 0.012(5)
C121 0.047(7) 0.032(6) 0.028(5) -0.008(5) -0.009(5) 0.007(5)
C131 0.050(7) 0.025(5) 0.025(6) -0.008(4) -0.015(5) 0.006(5)
C151 0.043(6) 0.021(4) 0.020(5) -0.008(4) -0.012(5) 0.016(4)
C152 0.056(7) 0.030(5) 0.026(6) -0.009(5) -0.016(5) 0.017(5)
C153 0.096(10) 0.037(6) 0.041(7) -0.014(6) -0.034(6) 0.034(7)
C154 0.112(11) 0.022(6) 0.059(8) -0.020(6) -0.024(7) 0.021(6)
C155 0.074(9) 0.029(5) 0.048(7) -0.020(6) -0.007(6) 0.000(6)
C156 0.050(7) 0.030(5) 0.036(6) -0.016(5) -0.013(5) 0.004(5)
C171 0.053(7) 0.051(7) 0.039(7) -0.018(5) -0.018(6) 0.032(6)
C181 0.033(6) 0.043(7) 0.034(6) -0.016(5) -0.009(4) 0.018(5)
C201 0.039(6) 0.030(6) 0.020(4) -0.014(4) -0.014(4) 0.017(4)
C202 0.072(8) 0.031(6) 0.044(6) -0.019(5) -0.045(5) 0.023(5)
C203 0.097(10) 0.071(9) 0.067(8) -0.053(7) -0.061(7) 0.042(6)
C204 0.098(11) 0.091(10) 0.046(7) -0.046(7) -0.050(6) 0.070(7)
C205 0.064(8) 0.075(8) 0.023(6) -0.014(6) -0.005(5) 0.039(6)
C206 0.053(7) 0.038(6) 0.032(5) -0.012(5) -0.013(5) 0.017(5)
C301 0.026(5) 0.025(5) 0.027(5) -0.014(4) -0.014(4) 0.016(4)
C302 0.030(6) 0.034(6) 0.047(7) -0.017(5) -0.019(5) 0.002(5)
C303 0.028(5) 0.023(5) 0.026(6) -0.008(4) -0.014(4) 0.007(4)
C304 0.059(8) 0.058(7) 0.058(8) -0.002(5) -0.033(6) 0.002(6)
C401 0.022(5) 0.026(6) 0.027(6) -0.005(4) -0.007(5) -0.001(4)
C402 0.035(6) 0.052(7) 0.053(7) -0.032(6) -0.022(6) 0.006(5)
C403 0.035(6) 0.038(6) 0.047(7) -0.025(5) -0.017(5) 0.011(5)
C404 0.035(7) 0.060(8) 0.053(7) -0.033(6) -0.017(6) 0.010(5)
C500 0.105(11) 0.081(11) 0.127(11) -0.042(10) -0.045(8) 0.007(8)
C600 0.157(13) 0.29(3) 0.140(19) -0.086(19) -0.062(11) 0.026(15)
C700 0.082(8) 0.062(9) 0.074(9) -0.024(7) -0.032(6) 0.009(6)

loop_
_atom_type_symbol
_atom_type_description
_atom_type_scat_dispersion_real
_atom_type_scat_dispersion_imag
_atom_type_scat_source
C C 0.0033 0.0016 'International Tables Vol C Tables 4.2.6.8 and 6.1.1.4'
H H 0.0000 0.0000 'International Tables Vol C Tables 4.2.6.8 and 6.1.1.4'
N N 0.0061 0.0033 'International Tables Vol C Tables 4.2.6.8 and 6.1.1.4'
Cl Cl 0.1484 0.1585 'International Tables Vol C Tables 4.2.6.8 and 6.1.1.4'
Fe Fe 0.3463 0.8444 'International Tables Vol C Tables 4.2.6.8 and 6.1.1.4'

loop_
_geom_angle_atom_site_label_1
_geom_angle_atom_site_label_2
_geom_angle_atom_site_label_3
_geom_angle
N2 Fe1 N1 90.3(3)
N2 Fe1 N3 90.7(3)
N1 Fe1 N3 173.2(3)
N2 Fe1 N4 172.2(3)
N1 Fe1 N4 89.8(3)
N3 Fe1 N4 90.1(3)
N2 Fe1 N7 85.6(3)
N1 Fe1 N7 92.4(3)
N3 Fe1 N7 94.4(3)
N4 Fe1 N7 86.7(3)
N2 Fe1 N5 96.6(3)
N1 Fe1 N5 84.8(3)
N3 Fe1 N5 88.4(3)
N4 Fe1 N5 91.1(3)
N7 Fe1 N5 176.4(3)
C4 N1 C1 106.0(7)
C4 N1 Fe1 124.6(5)
C1 N1 Fe1 124.9(5)
C9 N2 C6 105.5(7)
C9 N2 Fe1 125.3(6)
C6 N2 Fe1 125.2(6)
C11 N3 C14 107.5(7)
C11 N3 Fe1 125.1(5)
C14 N3 Fe1 124.9(5)
C16 N4 C19 107.0(7)
C16 N4 Fe1 125.4(5)
C19 N4 Fe1 124.7(5)
C401 N5 C403 105.1(7)
C401 N5 Fe1 132.3(6)
C403 N5 Fe1 122.3(6)
C401 N6 C402 108.7(8)
C401 N6 H6A 125.6
C402 N6 H6A 125.6
C301 N7 C303 104.2(7)
C301 N7 Fe1 132.2(6)
C303 N7 Fe1 123.6(6)
C301 N8 C302 108.2(7)
C301 N8 H8A 125.9
C302 N8 H8A 125.9
N1 C1 C20 121.9(7)
N1 C1 C2 109.5(7)
C20 C1 C2 128.3(8)
C3 C2 C1 106.7(7)
C3 C2 C21 126.7(8)
C1 C2 C21 126.3(8)
C2 C3 C4 107.7(7)
C2 C3 C31 124.4(8)
C4 C3 C31 127.8(8)
N1 C4 C5 122.7(8)
N1 C4 C3 109.6(7)
C5 C4 C3 127.4(8)
C4 C5 C6 122.2(7)
C4 C5 C51 118.2(7)
C6 C5 C51 119.5(8)
N2 C6 C5 122.7(8)
N2 C6 C7 110.1(7)
C5 C6 C7 127.1(8)
C8 C7 C6 107.1(8)
C8 C7 C71 124.7(8)
C6 C7 C71 128.0(8)
C7 C8 C9 106.7(8)
C7 C8 C81 124.8(8)
C9 C8 C81 128.5(8)
N2 C9 C10 123.0(8)
N2 C9 C8 110.2(7)
C10 C9 C8 126.7(8)
C11 C10 C9 122.2(7)
C11 C10 C101 119.1(8)
C9 C10 C101 118.6(8)
N3 C11 C10 123.6(8)
N3 C11 C12 109.1(7)
C10 C11 C12 127.0(8)
C13 C12 C11 107.0(8)
C13 C12 C121 125.0(8)
C11 C12 C121 127.8(8)
C12 C13 C14 108.1(7)
C12 C13 C131 124.2(8)
C14 C13 C131 127.6(8)
N3 C14 C15 123.0(8)
N3 C14 C13 107.9(7)
C15 C14 C13 128.4(8)
C14 C15 C16 123.5(8)
C14 C15 C151 118.9(8)
C16 C15 C151 117.6(7)
N4 C16 C15 122.9(7)
N4 C16 C17 108.7(7)
C15 C16 C17 128.4(8)
C18 C17 C16 108.3(7)
C18 C17 C171 123.7(8)
C16 C17 C171 127.9(8)
C17 C18 C19 106.2(8)
C17 C18 C181 126.3(8)
C19 C18 C181 127.2(8)
N4 C19 C20 122.6(8)
N4 C19 C18 109.1(7)
C20 C19 C18 127.3(8)
C19 C20 C1 122.4(8)
C19 C20 C201 118.8(8)
C1 C20 C201 118.7(7)
C2 C21 H21A 109.5
C2 C21 H21B 109.5
H21A C21 H21B 109.5
C2 C21 H21C 109.5
H21A C21 H21C 109.5
H21B C21 H21C 109.5
C3 C31 H31A 109.5
C3 C31 H31B 109.5
H31A C31 H31B 109.5
C3 C31 H31C 109.5
H31A C31 H31C 109.5
H31B C31 H31C 109.5
C56 C51 C52 119.6(8)
C56 C51 C5 119.8(8)
C52 C51 C5 120.5(8)
C51 C52 C53 120.1(9)
C51 C52 H52A 120.0
C53 C52 H52A 120.0
C54 C53 C52 119.5(10)
C54 C53 H53A 120.2
C52 C53 H53A 120.2
C53 C54 C55 120.8(10)
C53 C54 H54A 119.6
C55 C54 H54A 119.6
C54 C55 C56 120.0(10)
C54 C55 H55A 120.0
C56 C55 H55A 120.0
C51 C56 C55 120.0(10)
C51 C56 H56A 120.0
C55 C56 H56A 120.0
C7 C71 H71A 109.5
C7 C71 H71B 109.5
H71A C71 H71B 109.5
C7 C71 H71C 109.5
H71A C71 H71C 109.5
H71B C71 H71C 109.5
C8 C81 H81A 109.5
C8 C81 H81B 109.5
H81A C81 H81B 109.5
C8 C81 H81C 109.5
H81A C81 H81C 109.5
H81B C81 H81C 109.5
C106 C101 C102 119.0(8)
C106 C101 C10 120.3(8)
C102 C101 C10 120.6(8)
C103 C102 C101 120.4(9)
C103 C102 H10A 119.8
C101 C102 H10A 119.8
C104 C103 C102 119.1(9)
C104 C103 H10B 120.4
C102 C103 H10B 120.4
C105 C104 C103 121.3(9)
C105 C104 H10C 119.4
C103 C104 H10C 119.4
C104 C105 C106 119.9(10)
C104 C105 H10D 120.1
C106 C105 H10D 120.1
C101 C106 C105 120.3(9)
C101 C106 H10E 119.8
C105 C106 H10E 119.8
C12 C121 H12A 109.5
C12 C121 H12B 109.5
H12A C121 H12B 109.5
C12 C121 H12C 109.5
H12A C121 H12C 109.5
H12B C121 H12C 109.5
C13 C131 H13A 109.5
C13 C131 H13B 109.5
H13A C131 H13B 109.5
C13 C131 H13C 109.5
H13A C131 H13C 109.5
H13B C131 H13C 109.5
C156 C151 C152 118.7(8)
C156 C151 C15 119.0(8)
C152 C151 C15 122.3(8)
C153 C152 C151 120.6(10)
C153 C152 H15A 119.7
C151 C152 H15A 119.7
C152 C153 C154 121.0(10)
C152 C153 H15B 119.5
C154 C153 H15B 119.5
C155 C154 C153 118.7(10)
C155 C154 H15C 120.6
C153 C154 H15C 120.6
C154 C155 C156 120.6(10)
C154 C155 H15D 119.7
C156 C155 H15D 119.7
C151 C156 C155 120.4(10)
C151 C156 H15E 119.8
C155 C156 H15E 119.8
C17 C171 H17A 109.5
C17 C171 H17B 109.5
H17A C171 H17B 109.5
C17 C171 H17C 109.5
H17A C171 H17C 109.5
H17B C171 H17C 109.5
C18 C181 H18A 109.5
C18 C181 H18B 109.5
H18A C181 H18B 109.5
C18 C181 H18C 109.5
H18A C181 H18C 109.5
H18B C181 H18C 109.5
C202 C201 C206 119.3(9)
C202 C201 C20 119.1(8)
C206 C201 C20 121.6(8)
C201 C202 C203 120.9(10)
C201 C202 H20A 119.6
C203 C202 H20A 119.6
C204 C203 C202 119.4(11)
C204 C203 H20C 120.3
C202 C203 H20C 120.3
C203 C204 C205 121.1(11)
C203 C204 H20D 119.4
C205 C204 H20D 119.4
C204 C205 C206 119.6(11)
C204 C205 H20E 120.2
C206 C205 H20E 120.2
C201 C206 C205 119.7(10)
C201 C206 H20F 120.2
C205 C206 H20F 120.2
N7 C301 N8 110.1(8)
N7 C301 C304 130.6(9)
N8 C301 C304 119.2(8)
C303 C302 N8 105.6(8)
C303 C302 H30A 127.2
N8 C302 H30A 127.2
C302 C303 N7 111.9(8)
C302 C303 H30B 124.1
N7 C303 H30B 124.1
C301 C304 H30C 109.5
C301 C304 H30D 109.5
H30C C304 H30D 109.5
C301 C304 H30E 109.5
H30C C304 H30E 109.5
H30D C304 H30E 109.5
N5 C401 N6 109.8(8)
N5 C401 C404 130.1(9)
N6 C401 C404 120.0(8)
C403 C402 N6 106.4(9)
C403 C402 H40A 126.8
N6 C402 H40A 126.8
C402 C403 N5 109.9(9)
C402 C403 H40B 125.0
N5 C403 H40B 125.0
C401 C404 H40C 109.5
C401 C404 H40D 109.5
H40C C404 H40D 109.5
C401 C404 H40E 109.5
H40C C404 H40E 109.5
H40D C404 H40E 109.5
Cl2 C500 Cl3 112.2(8)
Cl2 C500 H50A 109.2
Cl3 C500 H50A 109.2
Cl2 C500 H50B 109.2
Cl3 C500 H50B 109.2
H50A C500 H50B 107.9
Cl4 C600 Cl5 109.7(13)
Cl4 C600 H60A 109.7
Cl5 C600 H60A 109.7
Cl4 C600 H60B 109.7
Cl5 C600 H60B 109.7
H60A C600 H60B 108.2
Cl6 C700 Cl7 114.0(7)
Cl6 C700 H70A 108.8
Cl7 C700 H70A 108.8
Cl6 C700 H70B 108.8
Cl7 C700 H70B 108.8
H70A C700 H70B 107.7

loop_
_geom_bond_atom_site_label_1
_geom_bond_atom_site_label_2
_geom_bond_distance
Fe1 N2 1.973(7)
Fe1 N1 1.980(7)
Fe1 N3 1.980(7)
Fe1 N4 1.982(7)
Fe1 N7 2.007(7)
Fe1 N5 2.010(7)
N1 C4 1.387(10)
N1 C1 1.399(10)
N2 C9 1.360(10)
N2 C6 1.393(10)
N3 C11 1.378(10)
N3 C14 1.385(10)
N4 C16 1.381(10)
N4 C19 1.385(10)
N5 C401 1.340(10)
N5 C403 1.395(11)
N6 C401 1.347(10)
N6 C402 1.363(11)
N6 H6A 0.8800
N7 C301 1.335(10)
N7 C303 1.374(10)
N8 C301 1.350(10)
N8 C302 1.360(11)
N8 H8A 0.8800
Cl2 C500 1.666(14)
Cl3 C500 1.768(14)
Cl4 C600 1.69(2)
Cl5 C600 1.80(2)
Cl6 C700 1.711(12)
Cl7 C700 1.715(12)
C1 C20 1.416(11)
C1 C2 1.457(11)
C2 C3 1.364(11)
C2 C21 1.503(12)
C3 C4 1.449(11)
C3 C31 1.527(11)
C4 C5 1.409(11)
C5 C6 1.411(11)
C5 C51 1.495(12)
C6 C7 1.430(11)
C7 C8 1.354(11)
C7 C71 1.502(11)
C8 C9 1.451(11)
C8 C81 1.514(12)
C9 C10 1.423(11)
C10 C11 1.413(11)
C10 C101 1.495(11)
C11 C12 1.453(11)
C12 C13 1.350(11)
C12 C121 1.506(11)
C13 C14 1.460(11)
C13 C131 1.519(11)
C14 C15 1.393(11)
C15 C16 1.395(11)
C15 C151 1.493(12)
C16 C17 1.439(11)
C17 C18 1.366(12)
C17 C171 1.508(12)
C18 C19 1.453(11)
C18 C181 1.503(11)
C19 C20 1.394(11)
C20 C201 1.489(11)
C21 H21A 0.9800
C21 H21B 0.9800
C21 H21C 0.9800
C31 H31A 0.9800
C31 H31B 0.9800
C31 H31C 0.9800
C51 C56 1.381(12)
C51 C52 1.387(12)
C52 C53 1.394(12)
C52 H52A 0.9500
C53 C54 1.370(14)
C53 H53A 0.9500
C54 C55 1.373(14)
C54 H54A 0.9500
C55 C56 1.387(13)
C55 H55A 0.9500
C56 H56A 0.9500
C71 H71A 0.9800
C71 H71B 0.9800
C71 H71C 0.9800
C81 H81A 0.9800
C81 H81B 0.9800
C81 H81C 0.9800
C101 C106 1.387(12)
C101 C102 1.402(12)
C102 C103 1.395(12)
C102 H10A 0.9500
C103 C104 1.377(14)
C103 H10B 0.9500
C104 C105 1.373(13)
C104 H10C 0.9500
C105 C106 1.390(12)
C105 H10D 0.9500
C106 H10E 0.9500
C121 H12A 0.9800
C121 H12B 0.9800
C121 H12C 0.9800
C131 H13A 0.9800
C131 H13B 0.9800
C131 H13C 0.9800
C151 C156 1.374(12)
C151 C152 1.390(12)
C152 C153 1.372(12)
C152 H15A 0.9500
C153 C154 1.382(14)
C153 H15B 0.9500
C154 C155 1.373(14)
C154 H15C 0.9500
C155 C156 1.397(13)
C155 H15D 0.9500
C156 H15E 0.9500
C171 H17A 0.9800
C171 H17B 0.9800
C171 H17C 0.9800
C181 H18A 0.9800
C181 H18B 0.9800
C181 H18C 0.9800
C201 C202 1.381(12)
C201 C206 1.403(12)
C202 C203 1.399(13)
C202 H20A 0.9500
C203 C204 1.374(16)
C203 H20C 0.9500
C204 C205 1.382(16)
C204 H20D 0.9500
C205 C206 1.405(13)
C205 H20E 0.9500
C206 H20F 0.9500
C301 C304 1.472(12)
C302 C303 1.323(11)
C302 H30A 0.9500
C303 H30B 0.9500
C304 H30C 0.9800
C304 H30D 0.9800
C304 H30E 0.9800
C401 C404 1.496(12)
C402 C403 1.338(12)
C402 H40A 0.9500
C403 H40B 0.9500
C404 H40C 0.9800
C404 H40D 0.9800
C404 H40E 0.9800
C500 H50A 0.9900
C500 H50B 0.9900
C600 H60A 0.9900
C600 H60B 0.9900
C700 H70A 0.9900
C700 H70B 0.9900

loop_
_geom_hbond_atom_site_label_D
_geom_hbond_atom_site_label_H
_geom_hbond_atom_site_label_A
_geom_hbond_distance_DH
_geom_hbond_distance_HA
_geom_hbond_distance_DA
_geom_hbond_angle_DHA
_geom_hbond_site_symmetry_A
N8 H8A Cl1 0.88 2.30 3.142(8) 160.0 .
N6 H6A Cl1 0.88 2.21 3.093(8) 179.3 1_455
C500 H50B Cl1 0.99 2.61 3.555(14) 158.7 .
C700 H70B Cl1 0.99 2.59 3.531(12) 158.4 .

loop_
_geom_torsion_atom_site_label_1
_geom_torsion_atom_site_label_2
_geom_torsion_atom_site_label_3
_geom_torsion_atom_site_label_4
_geom_torsion
N2 Fe1 N1 C4 -19.7(7)
N3 Fe1 N1 C4 79(3)
N4 Fe1 N1 C4 168.0(7)
N7 Fe1 N1 C4 -105.3(7)
N5 Fe1 N1 C4 76.9(7)
N2 Fe1 N1 C1 -172.4(6)
N3 Fe1 N1 C1 -74(3)
N4 Fe1 N1 C1 15.4(6)
N7 Fe1 N1 C1 102.0(6)
N5 Fe1 N1 C1 -75.7(6)
N1 Fe1 N2 C9 -166.3(7)
N3 Fe1 N2 C9 20.4(7)
N4 Fe1 N2 C9 -75(2)
N7 Fe1 N2 C9 -73.9(7)
N5 Fe1 N2 C9 108.9(7)
N1 Fe1 N2 C6 -12.5(7)
N3 Fe1 N2 C6 174.3(7)
N4 Fe1 N2 C6 79(2)
N7 Fe1 N2 C6 79.9(7)
N5 Fe1 N2 C6 -97.3(7)
N2 Fe1 N3 C11 8.7(7)
N1 Fe1 N3 C11 -90(3)
N4 Fe1 N3 C11 -179.0(7)
N7 Fe1 N3 C11 94.3(7)
N5 Fe1 N3 C11 -87.9(7)
N2 Fe1 N3 C14 168.6(6)
N1 Fe1 N3 C14 70(3)
N4 Fe1 N3 C14 -19.1(6)
N7 Fe1 N3 C14 -105.8(6)
N5 Fe1 N3 C14 72.0(6)
N2 Fe1 N4 C16 86(2)
N1 Fe1 N4 C16 177.0(7)
N3 Fe1 N4 C16 -9.9(7)
N7 Fe1 N4 C16 84.6(7)
N5 Fe1 N4 C16 -98.2(7)
N2 Fe1 N4 C19 -72(2)
N1 Fe1 N4 C19 18.6(7)
N3 Fe1 N4 C19 -168.2(7)
N7 Fe1 N4 C19 -73.8(7)
N5 Fe1 N4 C19 103.4(7)
N2 Fe1 N5 C401 -7.7(8)
N1 Fe1 N5 C401 -97.4(8)
N3 Fe1 N5 C401 82.8(8)
N4 Fe1 N5 C401 172.9(8)
N7 Fe1 N5 C401 -136(4)
N2 Fe1 N5 C403 166.1(6)
N1 Fe1 N5 C403 76.3(6)
N3 Fe1 N5 C403 -103.5(7)
N4 Fe1 N5 C403 -13.4(7)
N7 Fe1 N5 C403 38(5)
N2 Fe1 N7 C301 110.0(8)
N1 Fe1 N7 C301 -159.9(7)
N3 Fe1 N7 C301 19.6(8)
N4 Fe1 N7 C301 -70.2(8)
N5 Fe1 N7 C301 -122(4)
N2 Fe1 N7 C303 -70.8(6)
N1 Fe1 N7 C303 19.3(7)
N3 Fe1 N7 C303 -161.1(6)
N4 Fe1 N7 C303 109.0(7)
N5 Fe1 N7 C303 58(5)
C4 N1 C1 C20 167.8(8)
Fe1 N1 C1 C20 -35.3(11)
C4 N1 C1 C2 -6.6(9)
Fe1 N1 C1 C2 150.2(6)
N1 C1 C2 C3 3.9(9)
C20 C1 C2 C3 -170.1(8)
N1 C1 C2 C21 -169.9(8)
C20 C1 C2 C21 16.1(14)
C1 C2 C3 C4 0.4(9)
C21 C2 C3 C4 174.2(8)
C1 C2 C3 C31 -176.1(8)
C21 C2 C3 C31 -2.4(15)
C1 N1 C4 C5 -167.4(8)
Fe1 N1 C4 C5 35.7(11)
C1 N1 C4 C3 6.9(8)
Fe1 N1 C4 C3 -150.0(6)
C2 C3 C4 N1 -4.6(9)
C31 C3 C4 N1 171.8(8)
C2 C3 C4 C5 169.3(8)
C31 C3 C4 C5 -14.3(14)
N1 C4 C5 C6 -15.3(12)
C3 C4 C5 C6 171.6(8)
N1 C4 C5 C51 161.4(8)
C3 C4 C5 C51 -11.7(13)
C9 N2 C6 C5 -168.8(8)
Fe1 N2 C6 C5 33.1(11)
C9 N2 C6 C7 6.3(9)
Fe1 N2 C6 C7 -151.7(6)
C4 C5 C6 N2 -20.5(13)
C51 C5 C6 N2 162.9(8)
C4 C5 C6 C7 165.3(8)
C51 C5 C6 C7 -11.4(13)
N2 C6 C7 C8 -2.7(10)
C5 C6 C7 C8 172.2(8)
N2 C6 C7 C71 171.7(8)
C5 C6 C7 C71 -13.4(15)
C6 C7 C8 C9 -1.9(9)
C71 C7 C8 C9 -176.6(8)
C6 C7 C8 C81 175.0(8)
C71 C7 C8 C81 0.3(14)
C6 N2 C9 C10 168.4(8)
Fe1 N2 C9 C10 -33.6(11)
C6 N2 C9 C8 -7.5(9)
Fe1 N2 C9 C8 150.5(6)
C7 C8 C9 N2 6.1(9)
C81 C8 C9 N2 -170.7(8)
C7 C8 C9 C10 -169.7(8)
C81 C8 C9 C10 13.6(14)
N2 C9 C10 C11 13.2(13)
C8 C9 C10 C11 -171.6(8)
N2 C9 C10 C101 -164.0(7)
C8 C9 C10 C101 11.2(13)
C14 N3 C11 C10 169.0(7)
Fe1 N3 C11 C10 -28.2(11)
C14 N3 C11 C12 -5.9(9)
Fe1 N3 C11 C12 156.9(5)
C9 C10 C11 N3 19.1(12)
C101 C10 C11 N3 -163.7(8)
C9 C10 C11 C12 -166.9(8)
C101 C10 C11 C12 10.2(12)
N3 C11 C12 C13 3.5(9)
C10 C11 C12 C13 -171.2(8)
N3 C11 C12 C121 -172.3(8)
C10 C11 C12 C121 13.1(14)
C11 C12 C13 C14 0.2(9)
C121 C12 C13 C14 176.1(8)
C11 C12 C13 C131 -176.4(8)
C121 C12 C13 C131 -0.5(14)
C11 N3 C14 C15 -165.3(8)
Fe1 N3 C14 C15 31.8(11)
C11 N3 C14 C13 5.9(9)
Fe1 N3 C14 C13 -156.9(5)
C12 C13 C14 N3 -3.8(9)
C131 C13 C14 N3 172.7(8)
C12 C13 C14 C15 166.8(9)
C131 C13 C14 C15 -16.7(14)
N3 C14 C15 C16 -11.1(13)
C13 C14 C15 C16 179.5(8)
N3 C14 C15 C151 167.3(8)
C13 C14 C15 C151 -2.1(14)
C19 N4 C16 C15 -168.4(8)
Fe1 N4 C16 C15 30.0(12)
C19 N4 C16 C17 8.1(9)
Fe1 N4 C16 C17 -153.4(6)
C14 C15 C16 N4 -21.2(13)
C151 C15 C16 N4 160.4(8)
C14 C15 C16 C17 163.0(9)
C151 C15 C16 C17 -15.5(14)
N4 C16 C17 C18 -4.9(10)
C15 C16 C17 C18 171.4(9)
N4 C16 C17 C171 171.8(9)
C15 C16 C17 C171 -11.9(15)
C16 C17 C18 C19 -0.2(10)
C171 C17 C18 C19 -177.1(8)
C16 C17 C18 C181 174.2(8)
C171 C17 C18 C181 -2.7(15)
C16 N4 C19 C20 161.0(8)
Fe1 N4 C19 C20 -37.4(11)
C16 N4 C19 C18 -8.3(9)
Fe1 N4 C19 C18 153.4(6)
C17 C18 C19 N4 5.3(10)
C181 C18 C19 N4 -169.0(8)
C17 C18 C19 C20 -163.3(9)
C181 C18 C19 C20 22.3(15)
N4 C19 C20 C1 18.3(13)
C18 C19 C20 C1 -174.5(8)
N4 C19 C20 C201 -159.4(8)
C18 C19 C20 C201 7.8(13)
N1 C1 C20 C19 19.3(13)
C2 C1 C20 C19 -167.4(8)
N1 C1 C20 C201 -163.0(8)
C2 C1 C20 C201 10.3(13)
C4 C5 C51 C56 113.8(10)
C6 C5 C51 C56 -69.4(12)
C4 C5 C51 C52 -68.3(12)
C6 C5 C51 C52 108.5(10)
C56 C51 C52 C53 -0.9(15)
C5 C51 C52 C53 -178.8(9)
C51 C52 C53 C54 -0.2(16)
C52 C53 C54 C55 0.3(17)
C53 C54 C55 C56 0.8(18)
C52 C51 C56 C55 2.0(15)
C5 C51 C56 C55 179.9(9)
C54 C55 C56 C51 -2.0(16)
C11 C10 C101 C106 68.0(11)
C9 C10 C101 C106 -114.7(10)
C11 C10 C101 C102 -113.6(9)
C9 C10 C101 C102 63.7(11)
C106 C101 C102 C103 -0.1(14)
C10 C101 C102 C103 -178.5(8)
C101 C102 C103 C104 0.7(15)
C102 C103 C104 C105 -1.2(16)
C103 C104 C105 C106 1.1(16)
C102 C101 C106 C105 -0.1(14)
C10 C101 C106 C105 178.3(8)
C104 C105 C106 C101 -0.4(15)
C14 C15 C151 C156 112.6(10)
C16 C15 C151 C156 -68.9(11)
C14 C15 C151 C152 -68.7(12)
C16 C15 C151 C152 109.8(10)
C156 C151 C152 C153 -0.9(14)
C15 C151 C152 C153 -179.6(9)
C151 C152 C153 C154 -0.1(16)
C152 C153 C154 C155 0.0(17)
C153 C154 C155 C156 1.0(17)
C152 C151 C156 C155 2.0(14)
C15 C151 C156 C155 -179.3(8)
C154 C155 C156 C151 -2.0(16)
C19 C20 C201 C202 70.5(11)
C1 C20 C201 C202 -107.3(10)
C19 C20 C201 C206 -111.0(10)
C1 C20 C201 C206 71.2(11)
C206 C201 C202 C203 -0.3(14)
C20 C201 C202 C203 178.2(8)
C201 C202 C203 C204 1.4(15)
C202 C203 C204 C205 -1.5(17)
C203 C204 C205 C206 0.5(17)
C202 C201 C206 C205 -0.7(13)
C20 C201 C206 C205 -179.2(8)
C204 C205 C206 C201 0.6(15)
C303 N7 C301 N8 -1.4(9)
Fe1 N7 C301 N8 177.9(6)
C303 N7 C301 C304 175.6(10)
Fe1 N7 C301 C304 -5.1(14)
C302 N8 C301 N7 1.3(9)
C302 N8 C301 C304 -176.0(8)
C301 N8 C302 C303 -0.7(10)
N8 C302 C303 N7 -0.2(10)
C301 N7 C303 C302 1.0(10)
Fe1 N7 C303 C302 -178.4(6)
C403 N5 C401 N6 0.1(9)
Fe1 N5 C401 N6 174.6(5)
C403 N5 C401 C404 177.5(9)
Fe1 N5 C401 C404 -8.0(14)
C402 N6 C401 N5 -0.8(10)
C402 N6 C401 C404 -178.5(8)
C401 N6 C402 C403 1.1(10)
N6 C402 C403 N5 -1.0(11)
C401 N5 C403 C402 0.6(10)
Fe1 N5 C403 C402 -174.6(6)
